data_7113423
loop_
_publ_author_name
'Peng Wang'
'Glenn P. A. Yap'
'Charles G. Riordan'

_publ_section_title
;
 Five-coordinate MII-semiquinonate (M = Fe, Mn, Co) complexes: reactivity
 models of the catechol dioxygenases
;
_journal_name_full Chem.Commun.
_journal_page_first 5871
_journal_paper_doi 10.1039/C3CC49143A
_journal_volume 50
_journal_year 2014
_chemical_formula_sum 'C21 H38 B I Mn S3'
_chemical_formula_weight 579.34
_chemical_name_systematic
; 
 ? 
;
_space_group_crystal_system orthorhombic
_space_group_IT_number 61
_space_group_name_Hall '-P 2ac 2ab'
_space_group_name_H-M_alt 'P b c a'
_symmetry_space_group_name_Hall '-P 2ac 2ab'
_symmetry_space_group_name_H-M 'P b c a'
_atom_sites_solution_hydrogens geom
_audit_creation_method SHELXL-2013
_cell_angle_alpha 90
_cell_angle_beta 90
_cell_angle_gamma 90
_cell_formula_units_Z 8
_cell_length_a 10.215(3)
_cell_length_b 14.928(4)
_cell_length_c 35.622(8)
_cell_measurement_reflns_used 3915
_cell_measurement_temperature 200(2)
_cell_measurement_theta_max 20.26
_cell_measurement_theta_min 2.30
_cell_volume 5432(2)
_computing_cell_refinement 'Bruker SAINT'
_computing_data_collection 'Bruker APEX2'
_computing_data_reduction 'Bruker SAINT'
_computing_molecular_graphics 'Bruker SHELXTL'
_computing_publication_material 'Bruker SHELXTL'
_computing_structure_refinement 'SHELXL-2013 (Sheldrick, 2013)'
_computing_structure_solution 'SHELXS-97 (Sheldrick, 2008)'
_diffrn_ambient_temperature 200(2)
_diffrn_detector_area_resol_mean 8.33
_diffrn_measured_fraction_theta_full 0.999
_diffrn_measured_fraction_theta_max 0.996
_diffrn_measurement_device_type 'Bruker APEX-II CCD'
_diffrn_measurement_method '\f and \w scans'
_diffrn_radiation_type MoK\a
_diffrn_radiation_wavelength 0.71073
_diffrn_reflns_av_R_equivalents 0.0542
_diffrn_reflns_av_unetI/netI 0.0422
_diffrn_reflns_Laue_measured_fraction_full 0.999
_diffrn_reflns_Laue_measured_fraction_max 0.996
_diffrn_reflns_limit_h_max 13
_diffrn_reflns_limit_h_min -13
_diffrn_reflns_limit_k_max 19
_diffrn_reflns_limit_k_min -19
_diffrn_reflns_limit_l_max 46
_diffrn_reflns_limit_l_min -46
_diffrn_reflns_number 33842
_diffrn_reflns_point_group_measured_fraction_full 0.999
_diffrn_reflns_point_group_measured_fraction_max 0.996
_diffrn_reflns_theta_full 25.000
_diffrn_reflns_theta_max 27.685
_diffrn_reflns_theta_min 2.287
_exptl_absorpt_coefficient_mu 1.858
_exptl_absorpt_correction_T_max 0.7456
_exptl_absorpt_correction_T_min 0.6611
_exptl_absorpt_correction_type multi-scan
_exptl_absorpt_process_details 'APEX2 (Bruker, 2007)'
_exptl_crystal_colour yellow
_exptl_crystal_density_diffrn 1.417
_exptl_crystal_description block
_exptl_crystal_F_000 2360
_exptl_crystal_size_max 0.355
_exptl_crystal_size_mid 0.248
_exptl_crystal_size_min 0.245
_refine_diff_density_max 1.421
_refine_diff_density_min -1.595
_refine_diff_density_rms 0.086
_refine_ls_extinction_method none
_refine_ls_goodness_of_fit_ref 1.010
_refine_ls_hydrogen_treatment constr
_refine_ls_matrix_type full
_refine_ls_number_parameters 253
_refine_ls_number_reflns 6338
_refine_ls_number_restraints 0
_refine_ls_restrained_S_all 1.010
_refine_ls_R_factor_all 0.0725
_refine_ls_R_factor_gt 0.0456
_refine_ls_shift/su_max 0.001
_refine_ls_shift/su_mean 0.000
_refine_ls_structure_factor_coef Fsqd
_refine_ls_weighting_details
; 
 w=1/[\s^2^(Fo^2^)+(0.0307P)^2^+9.8617P] 
 where P=(Fo^2^+2Fc^2^)/3 
;
_refine_ls_weighting_scheme calc
_refine_ls_wR_factor_gt 0.0885
_refine_ls_wR_factor_ref 0.1019
_reflns_Friedel_coverage 0.000
_reflns_number_gt 4546
_reflns_number_total 6338
_reflns_threshold_expression 'I > 2\s(I)'
_cod_data_source_file c3cc49143a2.cif
_cod_data_source_block char512
_cod_database_code 7113423
_shelx_space_group_comment
; 
The symmetry employed for this shelxl refinement is uniquely defined 
by the following loop, which should always be used as a source of 
symmetry information in preference to the above space-group names. 
They are only intended as comments. 
;
_shelx_estimated_absorpt_t_min 0.558
_shelx_estimated_absorpt_t_max 0.659
_shelxl_version_number 2013-2

loop_
_space_group_symop_operation_xyz
'x, y, z'
'x+1/2, -y+1/2, -z'
'-x, y+1/2, -z+1/2'
'-x+1/2, -y, z+1/2'
'-x, -y, -z'
'-x-1/2, y-1/2, z'
'x, -y-1/2, z-1/2'
'x-1/2, y, -z-1/2'

loop_
_atom_site_label
_atom_site_type_symbol
_atom_site_fract_x
_atom_site_fract_y
_atom_site_fract_z
_atom_site_U_iso_or_equiv
_atom_site_adp_type
_atom_site_occupancy
_atom_site_site_symmetry_order
_atom_site_calc_flag
_atom_site_refinement_flags_posn
_atom_site_refinement_flags_adp
Mn1 Mn 0.95219(5) 0.98029(4) 0.15275(2) 0.03281(14) Uani 1 1 d . .
I1 I 0.95538(4) 1.10209(3) 0.20432(2) 0.07917(15) Uani 1 1 d . .
S1 S 0.75754(9) 0.88643(6) 0.14309(3) 0.0330(2) Uani 1 1 d . .
S2 S 0.97861(9) 1.01738(5) 0.08579(3) 0.0318(2) Uani 1 1 d . .
S3 S 1.10126(9) 0.85124(6) 0.14941(2) 0.0311(2) Uani 1 1 d . .
B1 B 0.9299(4) 0.8246(2) 0.08336(11) 0.0283(8) Uani 1 1 d . .
C1 C 0.8201(4) 0.6866(3) 0.04749(12) 0.0465(10) Uani 1 1 d . .
H1 H 0.7478 0.6920 0.0641 0.056 Uiso 1 1 calc R U
C2 C 0.8182(5) 0.6190(3) 0.02078(14) 0.0613(13) Uani 1 1 d . .
H2 H 0.7462 0.5788 0.0197 0.074 Uiso 1 1 calc R U
C3 C 0.9192(5) 0.6099(3) -0.00392(12) 0.0513(11) Uani 1 1 d . .
H3 H 0.9172 0.5645 -0.0226 0.062 Uiso 1 1 calc R U
C4 C 1.0234(4) 0.6672(3) -0.00138(12) 0.0476(10) Uani 1 1 d . .
H4 H 1.0948 0.6613 -0.0183 0.057 Uiso 1 1 calc R U
C5 C 1.0256(4) 0.7336(2) 0.02565(11) 0.0424(9) Uani 1 1 d . .
H5 H 1.0998 0.7719 0.0270 0.051 Uiso 1 1 calc R U
C6 C 0.9229(3) 0.7468(2) 0.05105(9) 0.0299(8) Uani 1 1 d . .
C7 C 0.7789(3) 0.8570(3) 0.09397(10) 0.0375(9) Uani 1 1 d . .
H7A H 0.7174 0.8080 0.0876 0.045 Uiso 1 1 calc R U
H7B H 0.7559 0.9094 0.0783 0.045 Uiso 1 1 calc R U
C8 C 0.6031(3) 0.9491(2) 0.14748(11) 0.0357(8) Uani 1 1 d . .
C9 C 0.4932(4) 0.8907(3) 0.13211(14) 0.0496(11) Uani 1 1 d . .
H9A H 0.4949 0.8323 0.1446 0.074 Uiso 1 1 calc R U
H9B H 0.5052 0.8825 0.1050 0.074 Uiso 1 1 calc R U
H9C H 0.4088 0.9199 0.1368 0.074 Uiso 1 1 calc R U
C10 C 0.5853(4) 0.9648(3) 0.18932(12) 0.0578(12) Uani 1 1 d . .
H10A H 0.6597 0.9991 0.1990 0.087 Uiso 1 1 calc R U
H10B H 0.5804 0.9070 0.2023 0.087 Uiso 1 1 calc R U
H10C H 0.5042 0.9983 0.1936 0.087 Uiso 1 1 calc R U
C11 C 0.6101(4) 1.0367(3) 0.12612(13) 0.0529(11) Uani 1 1 d . .
H11A H 0.5267 1.0686 0.1286 0.079 Uiso 1 1 calc R U
H11B H 0.6274 1.0245 0.0995 0.079 Uiso 1 1 calc R U
H11C H 0.6808 1.0737 0.1364 0.079 Uiso 1 1 calc R U
C12 C 1.0167(4) 0.9086(2) 0.06599(10) 0.0322(8) Uani 1 1 d . .
H12A H 1.0023 0.9111 0.0385 0.039 Uiso 1 1 calc R U
H12B H 1.1107 0.8960 0.0702 0.039 Uiso 1 1 calc R U
C13 C 1.1204(4) 1.0905(2) 0.07567(10) 0.0329(8) Uani 1 1 d . .
C14 C 1.0830(4) 1.1817(2) 0.09150(13) 0.0504(11) Uani 1 1 d . .
H14A H 1.0668 1.1763 0.1185 0.076 Uiso 1 1 calc R U
H14B H 1.0036 1.2033 0.0790 0.076 Uiso 1 1 calc R U
H14C H 1.1546 1.2242 0.0872 0.076 Uiso 1 1 calc R U
C15 C 1.1368(5) 1.0952(3) 0.03331(11) 0.0551(12) Uani 1 1 d . .
H15A H 1.0548 1.1156 0.0219 0.083 Uiso 1 1 calc R U
H15B H 1.1590 1.0357 0.0236 0.083 Uiso 1 1 calc R U
H15C H 1.2071 1.1374 0.0271 0.083 Uiso 1 1 calc R U
C16 C 1.2439(4) 1.0562(3) 0.09418(13) 0.0509(11) Uani 1 1 d . .
H16A H 1.3177 1.0948 0.0873 0.076 Uiso 1 1 calc R U
H16B H 1.2612 0.9949 0.0858 0.076 Uiso 1 1 calc R U
H16C H 1.2328 1.0568 0.1215 0.076 Uiso 1 1 calc R U
C17 C 1.0062(3) 0.7770(2) 0.11950(10) 0.0309(8) Uani 1 1 d . .
H17A H 1.0654 0.7302 0.1096 0.037 Uiso 1 1 calc R U
H17B H 0.9397 0.7468 0.1353 0.037 Uiso 1 1 calc R U
C18 C 1.1165(4) 0.7967(3) 0.19587(10) 0.0408(9) Uani 1 1 d . .
C19 C 1.2110(5) 0.8555(4) 0.21763(12) 0.0675(15) Uani 1 1 d . .
H19A H 1.1770 0.9169 0.2186 0.101 Uiso 1 1 calc R U
H19B H 1.2965 0.8553 0.2052 0.101 Uiso 1 1 calc R U
H19C H 1.2204 0.8323 0.2432 0.101 Uiso 1 1 calc R U
C20 C 1.1721(5) 0.7033(3) 0.19006(12) 0.0610(13) Uani 1 1 d . .
H20A H 1.1886 0.6754 0.2145 0.091 Uiso 1 1 calc R U
H20B H 1.2542 0.7073 0.1760 0.091 Uiso 1 1 calc R U
H20C H 1.1091 0.6669 0.1760 0.091 Uiso 1 1 calc R U
C21 C 0.9849(4) 0.7934(3) 0.21555(12) 0.0514(11) Uani 1 1 d . .
H21A H 0.9948 0.7641 0.2400 0.077 Uiso 1 1 calc R U
H21B H 0.9226 0.7596 0.2002 0.077 Uiso 1 1 calc R U
H21C H 0.9523 0.8546 0.2192 0.077 Uiso 1 1 calc R U

loop_
_atom_site_aniso_label
_atom_site_aniso_U_11
_atom_site_aniso_U_22
_atom_site_aniso_U_33
_atom_site_aniso_U_23
_atom_site_aniso_U_13
_atom_site_aniso_U_12
Mn1 0.0328(3) 0.0370(3) 0.0286(3) -0.0095(2) -0.0010(2) -0.0015(2)
I1 0.0851(3) 0.0867(3) 0.0657(2) -0.05213(19) 0.02096(19) -0.0304(2)
S1 0.0266(4) 0.0342(4) 0.0381(5) -0.0037(4) -0.0015(4) 0.0035(4)
S2 0.0376(5) 0.0266(4) 0.0313(5) -0.0035(3) -0.0065(4) 0.0018(4)
S3 0.0271(4) 0.0431(5) 0.0230(5) 0.0003(4) -0.0026(4) 0.0003(4)
B1 0.030(2) 0.0286(18) 0.026(2) -0.0069(15) -0.0060(17) 0.0034(15)
C1 0.047(2) 0.045(2) 0.047(3) -0.0184(19) 0.003(2) -0.0069(19)
C2 0.061(3) 0.050(3) 0.073(3) -0.031(2) -0.004(3) -0.014(2)
C3 0.072(3) 0.043(2) 0.039(2) -0.0182(18) -0.011(2) 0.008(2)
C4 0.057(3) 0.047(2) 0.039(2) -0.0091(18) 0.007(2) 0.011(2)
C5 0.044(2) 0.0358(19) 0.047(2) -0.0111(17) 0.003(2) 0.0019(17)
C6 0.038(2) 0.0271(16) 0.0243(19) -0.0031(13) -0.0087(15) 0.0059(14)
C7 0.035(2) 0.0413(19) 0.037(2) -0.0145(16) -0.0088(17) 0.0045(16)
C8 0.0255(18) 0.0355(18) 0.046(2) -0.0048(16) 0.0014(17) 0.0063(15)
C9 0.028(2) 0.050(2) 0.071(3) -0.004(2) -0.005(2) -0.0001(18)
C10 0.041(2) 0.081(3) 0.051(3) -0.015(2) 0.005(2) 0.010(2)
C11 0.045(2) 0.039(2) 0.075(3) 0.000(2) 0.006(2) 0.0103(18)
C12 0.044(2) 0.0273(17) 0.0254(19) -0.0063(13) -0.0034(16) 0.0017(15)
C13 0.040(2) 0.0264(17) 0.032(2) 0.0010(14) -0.0057(17) 0.0004(15)
C14 0.061(3) 0.0295(19) 0.060(3) -0.0073(18) -0.005(2) -0.0011(18)
C15 0.075(3) 0.050(2) 0.040(3) -0.0002(19) 0.006(2) -0.012(2)
C16 0.042(2) 0.045(2) 0.066(3) 0.001(2) -0.019(2) -0.0042(19)
C17 0.0313(19) 0.0279(17) 0.033(2) -0.0019(14) -0.0029(16) 0.0034(14)
C18 0.037(2) 0.064(3) 0.021(2) 0.0075(17) -0.0010(16) 0.0134(19)
C19 0.053(3) 0.118(4) 0.031(2) -0.005(3) -0.015(2) -0.002(3)
C20 0.068(3) 0.073(3) 0.042(3) 0.017(2) 0.004(2) 0.036(3)
C21 0.046(2) 0.075(3) 0.034(2) 0.017(2) 0.0111(19) 0.016(2)

loop_
_atom_type_symbol
_atom_type_description
_atom_type_scat_dispersion_real
_atom_type_scat_dispersion_imag
_atom_type_scat_source
C C 0.0033 0.0016 'International Tables Vol C Tables 4.2.6.8 and 6.1.1.4'
H H 0.0000 0.0000 'International Tables Vol C Tables 4.2.6.8 and 6.1.1.4'
B B 0.0013 0.0007 'International Tables Vol C Tables 4.2.6.8 and 6.1.1.4'
S S 0.1246 0.1234 'International Tables Vol C Tables 4.2.6.8 and 6.1.1.4'
Mn Mn 0.3368 0.7283 'International Tables Vol C Tables 4.2.6.8 and 6.1.1.4'
I I -0.4742 1.8119 'International Tables Vol C Tables 4.2.6.8 and 6.1.1.4'

loop_
_geom_angle_atom_site_label_1
_geom_angle_atom_site_label_2
_geom_angle_atom_site_label_3
_geom_angle
S1 Mn1 S3 92.73(4)
S1 Mn1 S2 94.66(4)
S3 Mn1 S2 93.52(3)
S1 Mn1 I1 120.73(3)
S3 Mn1 I1 125.29(3)
S2 Mn1 I1 121.92(3)
C7 S1 C8 107.91(17)
C7 S1 Mn1 100.11(13)
C8 S1 Mn1 113.06(12)
C12 S2 C13 106.56(16)
C12 S2 Mn1 101.47(12)
C13 S2 Mn1 114.03(12)
C17 S3 C18 107.52(18)
C17 S3 Mn1 100.07(11)
C18 S3 Mn1 110.70(13)
C6 B1 C12 107.3(3)
C6 B1 C7 109.0(3)
C12 B1 C7 111.2(3)
C6 B1 C17 105.2(3)
C12 B1 C17 111.2(3)
C7 B1 C17 112.5(3)
C6 C1 C2 123.0(4)
C6 C1 H1 118.5
C2 C1 H1 118.5
C3 C2 C1 120.3(4)
C3 C2 H2 119.9
C1 C2 H2 119.9
C2 C3 C4 119.0(4)
C2 C3 H3 120.5
C4 C3 H3 120.5
C3 C4 C5 120.4(4)
C3 C4 H4 119.8
C5 C4 H4 119.8
C4 C5 C6 122.6(4)
C4 C5 H5 118.7
C6 C5 H5 118.7
C1 C6 C5 114.6(3)
C1 C6 B1 123.8(3)
C5 C6 B1 121.4(3)
B1 C7 S1 113.7(2)
B1 C7 H7A 108.8
S1 C7 H7A 108.8
B1 C7 H7B 108.8
S1 C7 H7B 108.8
H7A C7 H7B 107.7
C11 C8 C10 111.5(3)
C11 C8 C9 110.4(3)
C10 C8 C9 110.6(3)
C11 C8 S1 110.8(3)
C10 C8 S1 105.3(3)
C9 C8 S1 108.1(3)
C8 C9 H9A 109.5
C8 C9 H9B 109.5
H9A C9 H9B 109.5
C8 C9 H9C 109.5
H9A C9 H9C 109.5
H9B C9 H9C 109.5
C8 C10 H10A 109.5
C8 C10 H10B 109.5
H10A C10 H10B 109.5
C8 C10 H10C 109.5
H10A C10 H10C 109.5
H10B C10 H10C 109.5
C8 C11 H11A 109.5
C8 C11 H11B 109.5
H11A C11 H11B 109.5
C8 C11 H11C 109.5
H11A C11 H11C 109.5
H11B C11 H11C 109.5
B1 C12 S2 114.7(2)
B1 C12 H12A 108.6
S2 C12 H12A 108.6
B1 C12 H12B 108.6
S2 C12 H12B 108.6
H12A C12 H12B 107.6
C16 C13 C15 110.9(4)
C16 C13 C14 110.5(3)
C15 C13 C14 110.7(3)
C16 C13 S2 111.6(3)
C15 C13 S2 107.9(3)
C14 C13 S2 105.0(3)
C13 C14 H14A 109.5
C13 C14 H14B 109.5
H14A C14 H14B 109.5
C13 C14 H14C 109.5
H14A C14 H14C 109.5
H14B C14 H14C 109.5
C13 C15 H15A 109.5
C13 C15 H15B 109.5
H15A C15 H15B 109.5
C13 C15 H15C 109.5
H15A C15 H15C 109.5
H15B C15 H15C 109.5
C13 C16 H16A 109.5
C13 C16 H16B 109.5
H16A C16 H16B 109.5
C13 C16 H16C 109.5
H16A C16 H16C 109.5
H16B C16 H16C 109.5
B1 C17 S3 116.3(2)
B1 C17 H17A 108.2
S3 C17 H17A 108.2
B1 C17 H17B 108.2
S3 C17 H17B 108.2
H17A C17 H17B 107.4
C21 C18 C19 110.2(4)
C21 C18 C20 111.4(4)
C19 C18 C20 111.3(4)
C21 C18 S3 110.6(3)
C19 C18 S3 104.8(3)
C20 C18 S3 108.3(3)
C18 C19 H19A 109.5
C18 C19 H19B 109.5
H19A C19 H19B 109.5
C18 C19 H19C 109.5
H19A C19 H19C 109.5
H19B C19 H19C 109.5
C18 C20 H20A 109.5
C18 C20 H20B 109.5
H20A C20 H20B 109.5
C18 C20 H20C 109.5
H20A C20 H20C 109.5
H20B C20 H20C 109.5
C18 C21 H21A 109.5
C18 C21 H21B 109.5
H21A C21 H21B 109.5
C18 C21 H21C 109.5
H21A C21 H21C 109.5
H21B C21 H21C 109.5

loop_
_geom_bond_atom_site_label_1
_geom_bond_atom_site_label_2
_geom_bond_distance
Mn1 S1 2.4566(11)
Mn1 S3 2.4586(11)
Mn1 S2 2.4635(12)
Mn1 I1 2.5849(7)
S1 C7 1.818(4)
S1 C8 1.841(4)
S2 C12 1.813(3)
S2 C13 1.849(4)
S3 C17 1.818(3)
S3 C18 1.851(4)
B1 C6 1.636(5)
B1 C12 1.655(5)
B1 C7 1.660(5)
B1 C17 1.664(5)
C1 C6 1.387(5)
C1 C2 1.388(5)
C1 H1 0.9500
C2 C3 1.362(6)
C2 H2 0.9500
C3 C4 1.369(6)
C3 H3 0.9500
C4 C5 1.383(5)
C4 H4 0.9500
C5 C6 1.399(5)
C5 H5 0.9500
C7 H7A 0.9900
C7 H7B 0.9900
C8 C11 1.514(5)
C8 C10 1.520(5)
C8 C9 1.523(5)
C9 H9A 0.9800
C9 H9B 0.9800
C9 H9C 0.9800
C10 H10A 0.9800
C10 H10B 0.9800
C10 H10C 0.9800
C11 H11A 0.9800
C11 H11B 0.9800
C11 H11C 0.9800
C12 H12A 0.9900
C12 H12B 0.9900
C13 C16 1.513(5)
C13 C15 1.520(5)
C13 C14 1.522(5)
C14 H14A 0.9800
C14 H14B 0.9800
C14 H14C 0.9800
C15 H15A 0.9800
C15 H15B 0.9800
C15 H15C 0.9800
C16 H16A 0.9800
C16 H16B 0.9800
C16 H16C 0.9800
C17 H17A 0.9900
C17 H17B 0.9900
C18 C21 1.517(5)
C18 C19 1.517(6)
C18 C20 1.520(5)
C19 H19A 0.9800
C19 H19B 0.9800
C19 H19C 0.9800
C20 H20A 0.9800
C20 H20B 0.9800
C20 H20C 0.9800
C21 H21A 0.9800
C21 H21B 0.9800
C21 H21C 0.9800

loop_
_geom_torsion_atom_site_label_1
_geom_torsion_atom_site_label_2
_geom_torsion_atom_site_label_3
_geom_torsion_atom_site_label_4
_geom_torsion
C6 C1 C2 C3 -1.0(7)
C1 C2 C3 C4 1.5(7)
C2 C3 C4 C5 -0.5(7)
C3 C4 C5 C6 -1.0(6)
C2 C1 C6 C5 -0.4(6)
C2 C1 C6 B1 -177.5(4)
C4 C5 C6 C1 1.4(6)
C4 C5 C6 B1 178.5(4)
C12 B1 C6 C1 -151.3(3)
C7 B1 C6 C1 -30.7(5)
C17 B1 C6 C1 90.2(4)
C12 B1 C6 C5 31.8(4)
C7 B1 C6 C5 152.4(3)
C17 B1 C6 C5 -86.7(4)
C6 B1 C7 S1 145.4(2)
C12 B1 C7 S1 -96.4(3)
C17 B1 C7 S1 29.1(4)
C8 S1 C7 B1 164.6(3)
Mn1 S1 C7 B1 46.2(3)
C7 S1 C8 C11 -64.0(3)
Mn1 S1 C8 C11 45.8(3)
C7 S1 C8 C10 175.3(3)
Mn1 S1 C8 C10 -74.9(3)
C7 S1 C8 C9 57.1(3)
Mn1 S1 C8 C9 166.9(2)
C6 B1 C12 S2 153.4(2)
C7 B1 C12 S2 34.2(4)
C17 B1 C12 S2 -92.0(3)
C13 S2 C12 B1 160.4(2)
Mn1 S2 C12 B1 40.8(3)
C12 S2 C13 C16 -62.1(3)
Mn1 S2 C13 C16 49.0(3)
C12 S2 C13 C15 60.0(3)
Mn1 S2 C13 C15 171.1(2)
C12 S2 C13 C14 178.2(3)
Mn1 S2 C13 C14 -70.8(3)
C6 B1 C17 S3 150.3(2)
C12 B1 C17 S3 34.4(4)
C7 B1 C17 S3 -91.1(3)
C18 S3 C17 B1 156.8(3)
Mn1 S3 C17 B1 41.2(3)
C17 S3 C18 C21 -68.4(3)
Mn1 S3 C18 C21 40.0(3)
C17 S3 C18 C19 172.8(3)
Mn1 S3 C18 C19 -78.9(3)
C17 S3 C18 C20 53.9(3)
Mn1 S3 C18 C20 162.3(3)
